data_4313205
loop_
_publ_author_name
'Patrick M. Woodward'
'Pavel Karen'

_publ_section_title
;
 Mixed Valence in YBaFe2O5
;
_journal_name_full 'Inorganic Chemistry'
_journal_page_first 1121
_journal_page_last 1129
_journal_paper_doi 10.1021/ic026022z
_journal_volume 42
_journal_year 2003
_chemical_formula_sum Fe
_space_group_IT_number 51
_symmetry_cell_setting orthorhombic
_symmetry_space_group_name_Hall '-P 2a 2a'
_symmetry_space_group_name_H-M 'P m m a'
_cell_angle_alpha 90.0
_cell_angle_beta 90.0
_cell_angle_gamma 90.0
_cell_formula_units_Z 8
_cell_length_a 8.0179(7)
_cell_length_b 7.6953(15)
_cell_length_c 7.5547(7)
_cell_volume 466.13(11)
_computing_structure_refinement GSAS
_pd_block_id |PHASE_2||
_pd_phase_name 'YBaFe2O5 G-Type Magnetic Structure'
_refine_ls_goodness_of_fit_all 1.18
_refine_ls_number_parameters 46
_refine_ls_shift/esd_max 2.35
_refine_ls_shift/esd_mean 0.40
_cod_data_source_file ic026022z_s1_06.cif
_cod_data_source_block Y500_280_phase_2
_cod_database_code 4313205
_cod_database_fobs_code 4313205

loop_
_symmetry_equiv_pos_as_xyz
+x,+y,+z
-x+1/2,+y,+z
+x,-y,+z
-x+1/2,-y,+z
-x,-y,-z
+x+1/2,-y,-z
-x,+y,-z
+x+1/2,+y,-z

loop_
_atom_site_label
_atom_site_fract_x
_atom_site_fract_y
_atom_site_fract_z
_atom_site_occupancy
_atom_site_thermal_displace_type
_atom_site_U_iso_or_equiv
_atom_site_symmetry_multiplicity
Fe1 0.25 0.25 0.2542 1.0 Uiso 0.0124(6) 4
Fe2 0.75 0.25 0.2679 1.0 Uiso 0.0124(6) 4

loop_
_atom_type_symbol
_atom_type_number_in_cell
FE 8.0

loop_
_cod_related_entry_id
_cod_related_entry_database
_cod_related_entry_code
1 ChemSpider 22368
